data_7010716
loop_
_publ_author_name
'Sun, Daofeng'
'Cao, Rong'
'Liang, Yucang'
'Shi, Qian'
'Su, Weiping'
'Hong, Maochun'

_publ_section_title
;
 Hydrothermal syntheses, structures and properties of
 terephthalate-bridged polymeric complexes with zig-zag chain and
 channel structures
;
_journal_issue 16
_journal_name_full 'Journal of the Chemical Society, Dalton Transactions'
_journal_page_first 2335
_journal_paper_doi 10.1039/b102888j
_journal_year 2001
_chemical_formula_sum 'C20 H12 Mn N2 O4'
_chemical_formula_weight 399.26
_chemical_name_systematic
; 
? 
;
_space_group_IT_number 9
_symmetry_cell_setting monoclinic
_symmetry_space_group_name_Hall 'C -2yc'
_symmetry_space_group_name_H-M 'C 1 c 1'
_atom_sites_solution_hydrogens geom
_atom_sites_solution_primary direct
_atom_sites_solution_secondary difmap
_audit_creation_method SHELXL
_cell_angle_alpha 90.00
_cell_angle_beta 95.88(2)
_cell_angle_gamma 90.00
_cell_formula_units_Z 4
_cell_length_a 17.510(6)
_cell_length_b 10.394(3)
_cell_length_c 9.373(4)
_cell_measurement_temperature 293(2)
_cell_measurement_theta_max 25.05
_cell_measurement_theta_min 2.28
_cell_volume 1696.9(11)
_computing_structure_refinement 'SHELXL-93 (Sheldrick, 1993)'
_computing_structure_solution 'SHELXS-86 (Sheldrick, 1990)'
_diffrn_ambient_temperature 293(2)
_diffrn_radiation_monochromator graphite
_diffrn_radiation_source 'fine-focus sealed tube'
_diffrn_radiation_type MoK\a
_diffrn_radiation_wavelength 0.71073
_diffrn_reflns_av_R_equivalents 0.0299
_diffrn_reflns_av_sigmaI/netI 0.0482
_diffrn_reflns_limit_h_max 17
_diffrn_reflns_limit_h_min -20
_diffrn_reflns_limit_k_max 11
_diffrn_reflns_limit_k_min -12
_diffrn_reflns_limit_l_max 8
_diffrn_reflns_limit_l_min -11
_diffrn_reflns_number 3403
_diffrn_reflns_theta_max 25.05
_diffrn_reflns_theta_min 2.28
_exptl_absorpt_coefficient_mu 0.808
_exptl_crystal_colour yellow
_exptl_crystal_density_diffrn 1.563
_exptl_crystal_description prism
_exptl_crystal_F_000 812
_exptl_crystal_size_max 0.40
_exptl_crystal_size_mid 0.20
_exptl_crystal_size_min 0.20
_refine_diff_density_max 0.442
_refine_diff_density_min -0.454
_refine_diff_density_rms 0.071
_refine_ls_abs_structure_details 'Flack H D (1983), Acta Cryst. A39, 876-881'
_refine_ls_abs_structure_Flack -0.02(6)
_refine_ls_extinction_method none
_refine_ls_goodness_of_fit_all 1.054
_refine_ls_goodness_of_fit_obs 1.057
_refine_ls_matrix_type full
_refine_ls_number_parameters 244
_refine_ls_number_reflns 1705
_refine_ls_number_restraints 2
_refine_ls_restrained_S_all 1.057
_refine_ls_restrained_S_obs 1.056
_refine_ls_R_factor_all 0.0451
_refine_ls_R_factor_obs 0.0372
_refine_ls_shift/esd_max 0.798
_refine_ls_shift/esd_mean 0.202
_refine_ls_structure_factor_coef Fsqd
_refine_ls_weighting_details 'w=1/[\s^2^(Fo^2^)+(0.0582P)^2^+1.6815P] where P=(Fo^2^+2Fc^2^)/3'
_refine_ls_weighting_scheme calc
_refine_ls_wR_factor_all 0.1050
_refine_ls_wR_factor_obs 0.0973
_reflns_number_observed 1498
_reflns_number_total 1706
_reflns_observed_criterion >2sigma(I)
_cod_data_source_file b102888j.txt
_cod_data_source_block '[Mn(ta)(phen)]n'
_cod_depositor_comments
;
The following automatic conversions were performed:
'_symmetry_cell_setting' value 'Monoclinic' changed to 'monoclinic'
according to '/home/saulius/struct/CIF-dictionaries/cif_core.dic'
dictionary named 'cif_core.dic' version 2.4.1 from 2010-06-29.

Automatic conversion script
Id: cif_fix_enum 1527 2010-12-29 10:47:43Z saulius 

The following automatic conversions were performed:

'_refine_ls_weighting_scheme' value 'calc
w=1/[\s^2^(Fo^2^)+(0.0582P)^2^+1.6815P] where P=(Fo^2^+2Fc^2^)/3' was
changed to 'calc'. New tag '_refine_ls_weighting_details' was
created. The value of the new tag was set to
'w=1/[\s^2^(Fo^2^)+(0.0582P)^2^+1.6815P] where P=(Fo^2^+2Fc^2^)/3'.

Automatic conversion script
Id: cif_fix_values 3143 2015-03-26 13:38:13Z robertas 
;
_cod_original_cell_volume 1696.9(10)
_cod_original_sg_symbol_H-M Cc
_cod_database_code 7010716

loop_
_symmetry_equiv_pos_as_xyz
'x, y, z'
'x, -y, z+1/2'
'x+1/2, y+1/2, z'
'x+1/2, -y+1/2, z+1/2'

loop_
_atom_site_aniso_label
_atom_site_aniso_U_11
_atom_site_aniso_U_22
_atom_site_aniso_U_33
_atom_site_aniso_U_23
_atom_site_aniso_U_13
_atom_site_aniso_U_12
Mn 0.0201(3) 0.0230(4) 0.0250(3) -0.0015(10) 0.0002(2) 0.0001(10)
O1 0.031(5) 0.040(5) 0.055(6) -0.002(4) 0.006(4) 0.018(4)
O2 0.016(4) 0.056(5) 0.023(4) 0.002(4) -0.013(3) 0.022(4)
O3 0.031(5) 0.065(6) 0.023(4) -0.006(4) 0.018(3) 0.015(4)
O4 0.049(6) 0.034(5) 0.057(6) 0.005(5) 0.009(4) 0.011(4)
N1 0.037(6) 0.040(6) 0.033(5) 0.000(5) -0.001(4) 0.009(5)
N2 0.034(5) 0.018(5) 0.031(5) 0.000(4) -0.005(4) 0.009(4)
C1 0.019(6) 0.019(6) 0.055(8) 0.015(5) 0.008(5) 0.003(5)
C2 0.021(6) 0.028(5) 0.017(5) 0.003(5) -0.001(4) 0.001(5)
C3 0.033(6) 0.044(7) 0.018(4) 0.001(5) -0.010(4) 0.015(5)
C4 0.025(5) 0.035(6) 0.033(6) 0.002(5) -0.010(5) 0.014(5)
C5 0.018(5) 0.016(5) 0.043(7) -0.007(5) 0.002(5) 0.006(4)
C6 0.025(5) 0.041(7) 0.023(5) -0.004(5) 0.019(4) 0.006(5)
C7 0.032(6) 0.038(6) 0.017(5) 0.003(5) 0.002(4) 0.003(5)
C8 0.020(5) 0.025(6) 0.018(5) -0.004(4) -0.001(4) -0.001(4)
C9 0.049(8) 0.050(8) 0.053(8) -0.001(7) -0.020(6) 0.010(7)
C10 0.043(7) 0.067(10) 0.047(7) 0.016(6) -0.002(5) 0.024(6)
C11 0.083(11) 0.021(6) 0.077(11) 0.012(6) 0.013(9) 0.006(6)
C12 0.019(5) 0.041(7) 0.036(6) 0.015(5) -0.005(5) -0.001(4)
C13 0.056(8) 0.043(7) 0.054(7) 0.017(6) 0.001(6) 0.025(6)
C14 0.052(7) 0.003(4) 0.081(9) 0.008(4) 0.002(6) 0.007(4)
C15 0.067(9) 0.013(5) 0.053(8) 0.011(5) 0.005(7) -0.009(5)
C16 0.032(6) 0.047(7) 0.042(7) 0.000(5) -0.021(5) -0.017(5)
C17 0.058(8) 0.030(7) 0.055(7) 0.011(6) -0.026(6) 0.003(5)
C18 0.043(7) 0.018(5) 0.029(5) -0.002(4) -0.003(4) 0.003(5)
C19 0.043(6) 0.030(6) 0.030(5) 0.013(5) 0.002(5) -0.004(5)
C20 0.021(5) 0.019(5) 0.042(6) 0.015(4) 0.003(4) -0.004(4)

loop_
_atom_site_label
_atom_site_type_symbol
_atom_site_fract_x
_atom_site_fract_y
_atom_site_fract_z
_atom_site_U_iso_or_equiv
_atom_site_thermal_displace_type
_atom_site_occupancy
_atom_site_calc_flag
_atom_site_refinement_flags
_atom_site_disorder_group
Mn Mn 0.1209(2) 0.55192(5) 0.4796(3) 0.0228(2) Uani 1 d . .
O1 O 0.0302(5) 0.5608(8) 0.6168(10) 0.042(2) Uani 1 d . .
O2 O 0.0471(4) 0.5818(9) 0.8570(8) 0.033(2) Uani 1 d . .
O3 O -0.2888(5) 0.9379(8) 0.8419(9) 0.039(2) Uani 1 d . .
O4 O -0.3076(5) 0.9214(10) 0.6020(10) 0.046(3) Uani 1 d . .
N1 N 0.1762(6) 0.7357(11) 0.5905(11) 0.037(3) Uani 1 d . .
N2 N 0.0630(6) 0.7388(10) 0.3651(10) 0.028(2) Uani 1 d . .
C1 C -0.2712(6) 0.9001(11) 0.7244(13) 0.031(3) Uani 1 d . .
C2 C -0.1973(6) 0.8239(10) 0.7274(11) 0.022(2) Uani 1 d . .
C3 C -0.1618(6) 0.7720(12) 0.8582(11) 0.033(3) Uani 1 d . .
H3A H -0.1830(6) 0.7852(12) 0.9440(11) 0.039 Uiso 1 calc R .
C4 C -0.0949(6) 0.7016(12) 0.8548(12) 0.032(3) Uani 1 d . .
H4A H -0.0713(6) 0.6692(12) 0.9408(12) 0.038 Uiso 1 calc R .
C5 C -0.0625(6) 0.6777(10) 0.7341(13) 0.026(3) Uani 1 d . .
C6 C -0.0959(6) 0.7278(12) 0.6071(11) 0.029(3) Uani 1 d . .
H6A H -0.0733(6) 0.7113(12) 0.5234(11) 0.034 Uiso 1 calc R .
C7 C -0.1628(6) 0.8028(12) 0.5988(11) 0.029(3) Uani 1 d . .
H7A H -0.1839(6) 0.8376(12) 0.5121(11) 0.034 Uiso 1 calc R .
C8 C 0.0113(6) 0.5999(11) 0.7358(10) 0.021(2) Uani 1 d . .
C9 C 0.0043(8) 0.7376(16) 0.2574(16) 0.052(4) Uani 1 d . .
H9A H -0.0114(8) 0.6606(16) 0.2129(16) 0.063 Uiso 1 calc R .
C10 C -0.0328(7) 0.8553(14) 0.2136(14) 0.052(4) Uani 1 d . .
H10A H -0.0766(7) 0.8543(14) 0.1485(14) 0.063 Uiso 1 calc R .
C11 C -0.0044(8) 0.9678(12) 0.2663(19) 0.060(5) Uani 1 d . .
H11A H -0.0265(8) 1.0447(12) 0.2321(19) 0.072 Uiso 1 calc R .
C12 C 0.0580(7) 0.9701(12) 0.3724(14) 0.033(3) Uani 1 d . .
C13 C 0.0900(7) 1.0832(14) 0.4250(14) 0.051(4) Uani 1 d . .
H13A H 0.0675(7) 1.1589(14) 0.3881(14) 0.062 Uiso 1 calc R .
C14 C 0.1518(7) 1.0961(11) 0.5262(16) 0.046(4) Uani 1 d . .
H14A H 0.1717(7) 1.1759(11) 0.5556(16) 0.055 Uiso 1 calc R .
C15 C 0.1852(9) 0.9720(11) 0.5860(16) 0.044(4) Uani 1 d . .
C16 C 0.2481(6) 0.9668(12) 0.6938(14) 0.042(3) Uani 1 d . .
H16A H 0.2731(6) 1.0416(12) 0.7272(14) 0.050 Uiso 1 calc R .
C17 C 0.2713(8) 0.8480(12) 0.7480(15) 0.050(4) Uani 1 d . .
H17A H 0.3112(8) 0.8414(12) 0.8213(15) 0.060 Uiso 1 calc R .
C18 C 0.2343(6) 0.7386(11) 0.6913(12) 0.030(3) Uani 1 d . .
H18A H 0.2522(6) 0.6599(11) 0.7281(12) 0.036 Uiso 1 calc R .
C19 C 0.1510(7) 0.8576(12) 0.5372(12) 0.034(3) Uani 1 d . .
C20 C 0.0881(6) 0.8492(11) 0.4209(12) 0.027(3) Uani 1 d . .

loop_
_atom_type_symbol
_atom_type_description
_atom_type_scat_dispersion_real
_atom_type_scat_dispersion_imag
_atom_type_scat_source
C C 0.0033 0.0016 'International Tables Vol C Tables 4.2.6.8 and 6.1.1.4'
H H 0.0000 0.0000 'International Tables Vol C Tables 4.2.6.8 and 6.1.1.4'
N N 0.0061 0.0033 'International Tables Vol C Tables 4.2.6.8 and 6.1.1.4'
O O 0.0106 0.0060 'International Tables Vol C Tables 4.2.6.8 and 6.1.1.4'
Mn Mn 0.3368 0.7283 'International Tables Vol C Tables 4.2.6.8 and 6.1.1.4'

loop_
_geom_angle_atom_site_label_1
_geom_angle_atom_site_label_2
_geom_angle_atom_site_label_3
_geom_angle
_geom_angle_site_symmetry_1
_geom_angle_site_symmetry_3
_geom_angle_publ_flag
O4 Mn O1 97.8(3) 3_545 . ?
O4 Mn O3 85.8(4) 3_545 4_564 ?
O1 Mn O3 174.69(10) . 4_564 ?
O4 Mn O2 99.55(13) 3_545 2_564 ?
O1 Mn O2 84.6(3) . 2_564 ?
O3 Mn O2 98.6(3) 4_564 2_564 ?
O4 Mn N1 95.1(4) 3_545 . ?
O1 Mn N1 89.8(4) . . ?
O3 Mn N1 86.0(4) 4_564 . ?
O2 Mn N1 164.9(4) 2_564 . ?
O4 Mn N2 165.6(4) 3_545 . ?
O1 Mn N2 85.9(3) . . ?
O3 Mn N2 89.7(4) 4_564 . ?
O2 Mn N2 94.6(3) 2_564 . ?
N1 Mn N2 70.95(12) . . ?
C8 O1 Mn 145.2(8) . . ?
C8 O2 Mn 143.0(8) . 2_565 ?
C1 O3 Mn 144.9(8) . 4_465 ?
C1 O4 Mn 144.9(9) . 3_455 ?
C18 N1 C19 115.0(10) . . ?
C18 N1 Mn 126.4(9) . . ?
C19 N1 Mn 118.3(8) . . ?
C20 N2 C9 119.8(11) . . ?
C20 N2 Mn 114.8(8) . . ?
C9 N2 Mn 125.2(9) . . ?
O3 C1 O4 126.8(11) . . ?
O3 C1 C2 116.1(11) . . ?
O4 C1 C2 117.0(11) . . ?
C7 C2 C3 119.2(10) . . ?
C7 C2 C1 120.1(10) . . ?
C3 C2 C1 120.7(10) . . ?
C4 C3 C2 118.5(10) . . ?
C5 C4 C3 123.3(10) . . ?
C4 C5 C6 118.8(10) . . ?
C4 C5 C8 121.4(10) . . ?
C6 C5 C8 119.7(10) . . ?
C5 C6 C7 122.5(10) . . ?
C6 C7 C2 117.6(10) . . ?
O2 C8 O1 126.8(10) . . ?
O2 C8 C5 115.7(9) . . ?
O1 C8 C5 117.4(9) . . ?
N2 C9 C10 119.4(13) . . ?
C11 C10 C9 120.0(12) . . ?
C10 C11 C12 120.5(11) . . ?
C13 C12 C11 122.0(12) . . ?
C13 C12 C20 121.3(12) . . ?
C11 C12 C20 116.7(12) . . ?
C14 C13 C12 126.6(15) . . ?
C13 C14 C15 115.1(15) . . ?
C19 C15 C16 118.7(11) . . ?
C19 C15 C14 118.3(14) . . ?
C16 C15 C14 122.9(12) . . ?
C17 C16 C15 118.3(10) . . ?
C16 C17 C18 118.9(11) . . ?
N1 C18 C17 126.2(11) . . ?
C15 C19 N1 122.8(12) . . ?
C15 C19 C20 124.1(13) . . ?
N1 C19 C20 113.0(13) . . ?
N2 C20 C12 123.1(11) . . ?
N2 C20 C19 122.7(13) . . ?
C12 C20 C19 114.2(13) . . ?

loop_
_geom_bond_atom_site_label_1
_geom_bond_atom_site_label_2
_geom_bond_distance
_geom_bond_site_symmetry_2
_geom_bond_publ_flag
Mn O4 2.105(10) 3_545 ?
Mn O1 2.145(9) . ?
Mn O3 2.144(7) 4_564 ?
Mn O2 2.150(8) 2_564 ?
Mn N1 2.336(11) . ?
Mn N2 2.395(9) . ?
O1 C8 1.263(13) . ?
O2 C8 1.254(12) . ?
O2 Mn 2.150(8) 2_565 ?
O3 C1 1.237(15) . ?
O3 Mn 2.144(7) 4_465 ?
O4 C1 1.273(15) . ?
O4 Mn 2.105(10) 3_455 ?
N1 C18 1.316(14) . ?
N1 C19 1.42(2) . ?
N2 C20 1.32(2) . ?
N2 C9 1.36(2) . ?
C1 C2 1.515(15) . ?
C2 C7 1.42(2) . ?
C2 C3 1.423(14) . ?
C3 C4 1.38(2) . ?
C4 C5 1.34(2) . ?
C5 C6 1.37(2) . ?
C5 C8 1.523(14) . ?
C6 C7 1.40(2) . ?
C9 C10 1.43(2) . ?
C10 C11 1.34(2) . ?
C11 C12 1.40(2) . ?
C12 C13 1.37(2) . ?
C12 C20 1.42(2) . ?
C13 C14 1.371(9) . ?
C14 C15 1.50(2) . ?
C15 C19 1.39(2) . ?
C15 C16 1.42(2) . ?
C16 C17 1.38(2) . ?
C17 C18 1.39(2) . ?
C19 C20 1.470(6) . ?
